data_7155661
loop_
_publ_author_name
'Guo, Hongchao'
'Gao, Xing'
'Li, Zhen'
'Yang, Wenjun'
'Liu, Yang'
'Chen, Wufeng'
'Zhang, Cheng'
'Zheng, Lufei'

_publ_section_title
;
 Phosphine-Catalyzed [3+2] and [4+2] Annulation Reactions of Ynones with
 Barbiturate-derived Alkenes
;
_journal_name_full 'Org. Biomol. Chem.'
_journal_paper_doi 10.1039/C7OB01034F
_journal_year 2017
_chemical_formula_moiety 'C23 H20 N2 O4'
_chemical_formula_sum 'C23 H20 N2 O4'
_chemical_formula_weight 388.41
_space_group_crystal_system monoclinic
_space_group_IT_number 14
_space_group_name_Hall '-P 2ybc'
_space_group_name_H-M_alt 'P 1 21/c 1'
_symmetry_space_group_name_Hall '-P 2ybc'
_symmetry_space_group_name_H-M 'P 1 21/c 1'
_atom_sites_solution_hydrogens geom
_atom_sites_solution_primary direct
_audit_creation_date 2016-04-20
_audit_creation_method
;
Olex2 1.2
(compiled 2016.02.19 svn.r3266 for OlexSys, GUI svn.r5155)
;
_audit_update_record
;
2017-01-03 deposited with the CCDC.
2017-05-30 downloaded from the CCDC.
;
_cell_angle_alpha 90
_cell_angle_beta 96.682(6)
_cell_angle_gamma 90
_cell_formula_units_Z 4
_cell_length_a 8.989(4)
_cell_length_b 5.730(3)
_cell_length_c 36.156(16)
_cell_measurement_reflns_used 5200
_cell_measurement_temperature 173
_cell_measurement_theta_max 27.5
_cell_measurement_theta_min 2.3
_cell_volume 1849.6(15)
_computing_cell_refinement
;
CrystalClear-SM Expert 2.0 r4 (Rigaku, 2009)
;
_computing_data_collection
;
CrystalClear-SM Expert 2.0 r4 (Rigaku, 2009)
;
_computing_data_reduction
;
CrystalClear-SM Expert 2.0 r4 (Rigaku, 2009)
;
_computing_molecular_graphics 'Olex2 (Dolomanov et al., 2009)'
_computing_publication_material 'CIFTAB (Sheldrick, 2013)'
_computing_structure_refinement 'ShelXL (Sheldrick, 2014)'
_computing_structure_solution 'ShelXT (Sheldrick, 2015)'
_diffrn_ambient_temperature 173
_diffrn_detector CCD
_diffrn_detector_area_resol_mean 28.5714
_diffrn_measured_fraction_theta_full 0.998
_diffrn_measured_fraction_theta_max 0.997
_diffrn_measurement_details
;
scan:
    Number of images: 360
               Slice: -110.0000 - 70.0000
         Image width: 0.5000
            Exp time: 10.0000
       Rotation axis: Omega
               Omega: 0.0000
                 Chi: 45.0000
                 Phi: 0.0000
                 XTD: 50.0502
              2theta: -19.9269
scan:
    Number of images: 360
               Slice: -110.0000 - 70.0000
         Image width: 0.5000
            Exp time: 10.0000
       Rotation axis: Omega
               Omega: 0.0000
                 Chi: 45.0000
                 Phi: 90.0000
                 XTD: 50.0502
              2theta: -19.9269
scan:
    Number of images: 120
               Slice: -110.0000 - -50.0000
         Image width: 0.5000
            Exp time: 10.0000
       Rotation axis: Omega
               Omega: 0.0000
                 Chi: 45.0000
                 Phi: 180.0000
                 XTD: 50.0502
              2theta: -19.9269
;
_diffrn_measurement_device
;
AFC10: Fixed Chi 2 circle
;
_diffrn_measurement_device_type
;
Rigaku Saturn724+ (2x2 bin mode)
;
_diffrn_measurement_method 'profile data from \w-scans'
_diffrn_measurement_specimen_support Fiber
_diffrn_orient_matrix_type d*Trek
_diffrn_orient_matrix_UB_11 0.033175
_diffrn_orient_matrix_UB_12 0.059513
_diffrn_orient_matrix_UB_13 0.088898
_diffrn_orient_matrix_UB_21 -0.054549
_diffrn_orient_matrix_UB_22 -0.127638
_diffrn_orient_matrix_UB_23 0.105804
_diffrn_orient_matrix_UB_31 0.025922
_diffrn_orient_matrix_UB_32 -0.010105
_diffrn_orient_matrix_UB_33 0.001174
_diffrn_radiation_monochromator Confocal
_diffrn_radiation_type MoK\a
_diffrn_radiation_wavelength 0.71073
_diffrn_reflns_av_R_equivalents 0.1260
_diffrn_reflns_av_unetI/netI 0.0783
_diffrn_reflns_Laue_measured_fraction_full 0.998
_diffrn_reflns_Laue_measured_fraction_max 0.997
_diffrn_reflns_limit_h_max 11
_diffrn_reflns_limit_h_min -11
_diffrn_reflns_limit_k_max 7
_diffrn_reflns_limit_k_min -6
_diffrn_reflns_limit_l_max 46
_diffrn_reflns_limit_l_min -46
_diffrn_reflns_number 15481
_diffrn_reflns_point_group_measured_fraction_full 0.998
_diffrn_reflns_point_group_measured_fraction_max 0.997
_diffrn_reflns_theta_full 26.000
_diffrn_reflns_theta_max 27.500
_diffrn_reflns_theta_min 1.134
_diffrn_source 'Rotating Anode''
_diffrn_source_current 24.0
_diffrn_source_power 1.2
_diffrn_source_voltage 50.0
_exptl_absorpt_coefficient_mu 0.096
_exptl_absorpt_correction_T_max 1.000
_exptl_absorpt_correction_T_min 0.815
_exptl_absorpt_correction_type multi-scan
_exptl_absorpt_process_details 'CrystalClear (Rigaku Inc., 2007)'
_exptl_crystal_colour Colorless
_exptl_crystal_density_diffrn 1.395
_exptl_crystal_density_method "'not measured'"
_exptl_crystal_description rod
_exptl_crystal_F_000 816
_exptl_crystal_size_max 0.24
_exptl_crystal_size_mid 0.07
_exptl_crystal_size_min 0.07
_refine_diff_density_max 0.314
_refine_diff_density_min -0.274
_refine_diff_density_rms 0.058
_refine_ls_extinction_method none
_refine_ls_goodness_of_fit_ref 1.181
_refine_ls_hydrogen_treatment constr
_refine_ls_matrix_type full
_refine_ls_number_parameters 264
_refine_ls_number_reflns 4233
_refine_ls_number_restraints 0
_refine_ls_restrained_S_all 1.181
_refine_ls_R_factor_all 0.0774
_refine_ls_R_factor_gt 0.0714
_refine_ls_shift/su_max 0.001
_refine_ls_shift/su_mean 0.000
_refine_ls_structure_factor_coef Fsqd
_refine_ls_weighting_details 'w=1/[\s^2^(Fo^2^)+(0.0428P)^2^+1.2837P] where P=(Fo^2^+2Fc^2^)/3'
_refine_ls_weighting_scheme calc
_refine_ls_wR_factor_gt 0.1666
_refine_ls_wR_factor_ref 0.1711
_reflns_Friedel_coverage 0.000
_reflns_number_gt 3893
_reflns_number_total 4233
_reflns_threshold_expression 'I > 2\s(I)'
_cod_data_source_file c7ob01034f2.cif
_cod_data_source_block mx4727
_cod_depositor_comments
;
The following automatic conversions were performed:

'_exptl_absorpt_correction_type' value 'Multi-scan' changed to
'multi-scan' according to
/home/data/users/saulius/crontab/automatic-downloads/rss-feeds/RSC/lib/dictionaries/cif_core.dic
dictionary named 'cif_core.dic' version 2.4.2 from 2011-04-26.

Automatic conversion script
Id: cif_fix_values 4973 2017-02-22 13:04:09Z antanas 
;
_cod_database_code 7155661
_shelx_space_group_comment
;
The symmetry employed for this shelxl refinement is uniquely defined
by the following loop, which should always be used as a source of
symmetry information in preference to the above space-group names.
They are only intended as comments.
;
_olex2_refinement_description
;
1. Fixed Uiso
 At 1.2 times of:
  All C(H) groups, All C(H,H) groups
 At 1.5 times of:
  All C(H,H,H) groups
2.a Ternary CH refined with riding coordinates:
 C10(H10)
2.b Secondary CH2 refined with riding coordinates:
 C7(H7A,H7B)
2.c Aromatic/amide H refined with riding coordinates:
 C8(H8), C12(H12), C13(H13), C14(H14), C15(H15), C16(H16), C19(H19), C20(H20),
 C21(H21), C22(H22), C23(H23)
2.d Idealised Me refined as rotating group:
 C5(H5A,H5B,H5C), C6(H6A,H6B,H6C)
;
_shelx_shelxl_version_number 2014/7
_olex2_submission_special_instructions 'No special instructions were received'

loop_
_space_group_symop_operation_xyz
'x, y, z'
'-x, y+1/2, -z+1/2'
'-x, -y, -z'
'x, -y-1/2, z-1/2'

loop_
_atom_site_label
_atom_site_type_symbol
_atom_site_fract_x
_atom_site_fract_y
_atom_site_fract_z
_atom_site_U_iso_or_equiv
_atom_site_adp_type
_atom_site_occupancy
_atom_site_site_symmetry_order
_atom_site_calc_flag
_atom_site_refinement_flags_posn
O1 O -0.0358(2) 0.4771(3) 0.69604(5) 0.0382(4) Uani 1 1 d .
O2 O 0.23166(19) 1.1131(3) 0.66867(5) 0.0350(4) Uani 1 1 d .
O3 O 0.06856(19) 0.5679(3) 0.57742(4) 0.0363(4) Uani 1 1 d .
O4 O 0.54151(18) 0.3402(3) 0.58969(5) 0.0333(4) Uani 1 1 d .
N1 N 0.1040(2) 0.7919(3) 0.68355(5) 0.0277(4) Uani 1 1 d .
N2 N 0.0103(2) 0.5265(3) 0.63620(5) 0.0280(4) Uani 1 1 d .
C1 C 0.0247(2) 0.5885(4) 0.67363(6) 0.0274(5) Uani 1 1 d .
C2 C 0.1819(2) 0.9215(4) 0.65981(6) 0.0261(4) Uani 1 1 d .
C3 C 0.2084(2) 0.8045(4) 0.62356(6) 0.0241(4) Uani 1 1 d .
C4 C 0.0894(2) 0.6283(4) 0.60973(6) 0.0253(4) Uani 1 1 d .
C5 C 0.0949(3) 0.8837(5) 0.72122(6) 0.0378(6) Uani 1 1 d .
H5A H 0.0089 0.8187 0.7309 0.057 Uiso 1 1 calc GR
H5B H 0.0860 1.0506 0.7202 0.057 Uiso 1 1 calc GR
H5C H 0.1838 0.8415 0.7371 0.057 Uiso 1 1 calc GR
C6 C -0.0944(3) 0.3357(5) 0.62474(7) 0.0389(6) Uani 1 1 d .
H6A H -0.0563 0.1922 0.6358 0.058 Uiso 1 1 calc GR
H6B H -0.1051 0.3211 0.5981 0.058 Uiso 1 1 calc GR
H6C H -0.1902 0.3691 0.6328 0.058 Uiso 1 1 calc GR
C7 C 0.2307(3) 0.9815(4) 0.59241(6) 0.0296(5) Uani 1 1 d .
H7A H 0.1402 0.9966 0.5751 0.035 Uiso 1 1 calc R
H7B H 0.2581 1.1338 0.6028 0.035 Uiso 1 1 calc R
C8 C 0.3554(2) 0.8796(4) 0.57350(6) 0.0256(4) Uani 1 1 d .
H8 H 0.3830 0.9348 0.5511 0.031 Uiso 1 1 calc R
C9 C 0.4222(2) 0.7016(4) 0.59224(6) 0.0236(4) Uani 1 1 d .
C10 C 0.3616(2) 0.6566(4) 0.62900(6) 0.0227(4) Uani 1 1 d .
H10 H 0.3378 0.4904 0.6309 0.027 Uiso 1 1 calc R
C11 C 0.4718(2) 0.7267(4) 0.66216(6) 0.0238(4) Uani 1 1 d .
C12 C 0.4825(3) 0.5919(4) 0.69436(6) 0.0297(5) Uani 1 1 d .
H12 H 0.4233 0.4593 0.6952 0.036 Uiso 1 1 calc R
C13 C 0.5808(3) 0.6537(5) 0.72531(7) 0.0357(5) Uani 1 1 d .
H13 H 0.5859 0.5640 0.7469 0.043 Uiso 1 1 calc R
C14 C 0.6713(3) 0.8486(5) 0.72417(7) 0.0357(5) Uani 1 1 d .
H14 H 0.7391 0.8876 0.7447 0.043 Uiso 1 1 calc R
C15 C 0.6603(3) 0.9851(4) 0.69232(7) 0.0357(5) Uani 1 1 d .
H15 H 0.7194 1.1180 0.6917 0.043 Uiso 1 1 calc R
C16 C 0.5619(3) 0.9248(4) 0.66143(6) 0.0308(5) Uani 1 1 d .
H16 H 0.5557 1.0168 0.6401 0.037 Uiso 1 1 calc R
C17 C 0.5343(2) 0.5437(4) 0.57911(6) 0.0242(4) Uani 1 1 d .
C18 C 0.6363(2) 0.6294(4) 0.55229(6) 0.0254(4) Uani 1 1 d .
C19 C 0.6740(2) 0.4799(4) 0.52461(6) 0.0300(5) Uani 1 1 d .
H19 H 0.6306 0.3326 0.5221 0.036 Uiso 1 1 calc R
C20 C 0.7754(3) 0.5483(5) 0.50078(7) 0.0370(6) Uani 1 1 d .
H20 H 0.7985 0.4486 0.4820 0.044 Uiso 1 1 calc R
C21 C 0.8423(3) 0.7646(5) 0.50500(7) 0.0380(6) Uani 1 1 d .
H21 H 0.9122 0.8092 0.4893 0.046 Uiso 1 1 calc R
C22 C 0.8062(3) 0.9152(4) 0.53232(7) 0.0369(6) Uani 1 1 d .
H22 H 0.8523 1.0604 0.5351 0.044 Uiso 1 1 calc R
C23 C 0.7007(2) 0.8505(4) 0.55586(7) 0.0316(5) Uani 1 1 d .
H23 H 0.6737 0.9540 0.5737 0.038 Uiso 1 1 calc R

loop_
_atom_site_aniso_label
_atom_site_aniso_U_11
_atom_site_aniso_U_22
_atom_site_aniso_U_33
_atom_site_aniso_U_23
_atom_site_aniso_U_13
_atom_site_aniso_U_12
O1 0.0411(10) 0.0409(10) 0.0346(9) 0.0062(8) 0.0127(8) -0.0057(8)
O2 0.0332(9) 0.0286(8) 0.0447(10) -0.0074(7) 0.0102(7) -0.0025(7)
O3 0.0290(8) 0.0529(11) 0.0264(8) -0.0037(8) 0.0007(6) -0.0048(8)
O4 0.0321(8) 0.0270(8) 0.0431(9) 0.0048(7) 0.0134(7) 0.0033(7)
N1 0.0265(9) 0.0330(10) 0.0244(9) -0.0029(8) 0.0063(7) -0.0010(8)
N2 0.0224(9) 0.0339(10) 0.0277(9) -0.0005(8) 0.0023(7) -0.0047(8)
C1 0.0233(10) 0.0319(11) 0.0277(10) -0.0006(9) 0.0050(8) 0.0011(9)
C2 0.0206(9) 0.0273(10) 0.0306(10) 0.0000(9) 0.0036(8) 0.0031(8)
C3 0.0205(9) 0.0261(10) 0.0260(10) 0.0014(8) 0.0043(8) 0.0022(8)
C4 0.0197(9) 0.0328(11) 0.0235(10) 0.0021(9) 0.0037(7) 0.0014(8)
C5 0.0399(13) 0.0460(14) 0.0288(11) -0.0082(11) 0.0092(10) -0.0022(11)
C6 0.0314(12) 0.0444(14) 0.0403(13) -0.0038(12) 0.0022(10) -0.0124(11)
C7 0.0279(11) 0.0289(11) 0.0330(11) 0.0062(9) 0.0086(9) 0.0057(9)
C8 0.0229(10) 0.0279(11) 0.0266(10) 0.0026(9) 0.0054(8) -0.0016(8)
C9 0.0191(9) 0.0247(10) 0.0274(10) -0.0001(8) 0.0047(8) -0.0026(8)
C10 0.0183(9) 0.0225(9) 0.0275(10) 0.0011(8) 0.0035(8) 0.0020(8)
C11 0.0205(9) 0.0246(10) 0.0268(10) -0.0002(8) 0.0047(8) 0.0031(8)
C12 0.0255(11) 0.0307(11) 0.0330(11) 0.0040(10) 0.0039(9) -0.0005(9)
C13 0.0318(12) 0.0431(14) 0.0314(11) 0.0059(10) 0.0005(9) 0.0008(10)
C14 0.0284(11) 0.0464(14) 0.0312(11) -0.0025(11) -0.0004(9) 0.0002(10)
C15 0.0305(12) 0.0385(13) 0.0376(12) -0.0015(11) 0.0025(10) -0.0079(10)
C16 0.0306(11) 0.0321(11) 0.0299(11) 0.0037(10) 0.0041(9) -0.0026(9)
C17 0.0214(10) 0.0252(10) 0.0260(10) -0.0022(8) 0.0022(8) 0.0002(8)
C18 0.0203(9) 0.0281(11) 0.0280(10) 0.0024(9) 0.0033(8) 0.0038(8)
C19 0.0239(10) 0.0350(12) 0.0306(11) -0.0016(9) 0.0016(8) 0.0019(9)
C20 0.0302(12) 0.0531(15) 0.0290(11) -0.0020(11) 0.0084(9) 0.0069(11)
C21 0.0255(11) 0.0534(15) 0.0368(12) 0.0141(12) 0.0113(10) 0.0058(11)
C22 0.0245(11) 0.0367(13) 0.0510(14) 0.0127(12) 0.0107(10) 0.0003(10)
C23 0.0254(11) 0.0289(11) 0.0416(13) 0.0008(10) 0.0093(9) 0.0023(9)

loop_
_atom_type_symbol
_atom_type_description
_atom_type_scat_dispersion_real
_atom_type_scat_dispersion_imag
_atom_type_scat_source
C C 0.0033 0.0016 'International Tables Vol C Tables 4.2.6.8 and 6.1.1.4'
H H 0.0000 0.0000 'International Tables Vol C Tables 4.2.6.8 and 6.1.1.4'
N N 0.0061 0.0033 'International Tables Vol C Tables 4.2.6.8 and 6.1.1.4'
O O 0.0106 0.0060 'International Tables Vol C Tables 4.2.6.8 and 6.1.1.4'

loop_
_geom_angle_atom_site_label_1
_geom_angle_atom_site_label_2
_geom_angle_atom_site_label_3
_geom_angle
C1 N1 C5 117.15(18)
C2 N1 C1 124.75(18)
C2 N1 C5 117.96(19)
C1 N2 C6 116.66(19)
C4 N2 C1 124.54(19)
C4 N2 C6 118.79(19)
O1 C1 N1 121.7(2)
O1 C1 N2 121.3(2)
N2 C1 N1 116.89(19)
O2 C2 N1 121.2(2)
O2 C2 C3 122.5(2)
N1 C2 C3 116.16(19)
C2 C3 C7 112.76(18)
C2 C3 C10 110.22(17)
C4 C3 C2 113.86(17)
C4 C3 C7 110.08(18)
C4 C3 C10 104.52(17)
C7 C3 C10 104.68(16)
O3 C4 N2 120.7(2)
O3 C4 C3 122.23(19)
N2 C4 C3 116.92(18)
N1 C5 H5A 109.5
N1 C5 H5B 109.5
N1 C5 H5C 109.5
H5A C5 H5B 109.5
H5A C5 H5C 109.5
H5B C5 H5C 109.5
N2 C6 H6A 109.5
N2 C6 H6B 109.5
N2 C6 H6C 109.5
H6A C6 H6B 109.5
H6A C6 H6C 109.5
H6B C6 H6C 109.5
C3 C7 H7A 110.9
C3 C7 H7B 110.9
H7A C7 H7B 109.0
C8 C7 C3 104.12(17)
C8 C7 H7A 110.9
C8 C7 H7B 110.9
C7 C8 H8 123.7
C9 C8 C7 112.61(19)
C9 C8 H8 123.7
C8 C9 C10 112.98(18)
C8 C9 C17 126.34(19)
C17 C9 C10 120.48(18)
C3 C10 H10 109.3
C9 C10 C3 101.10(16)
C9 C10 H10 109.3
C9 C10 C11 112.32(17)
C11 C10 C3 115.31(17)
C11 C10 H10 109.3
C12 C11 C10 119.31(19)
C12 C11 C16 118.9(2)
C16 C11 C10 121.79(19)
C11 C12 H12 119.7
C13 C12 C11 120.5(2)
C13 C12 H12 119.7
C12 C13 H13 119.9
C14 C13 C12 120.2(2)
C14 C13 H13 119.9
C13 C14 H14 120.2
C13 C14 C15 119.6(2)
C15 C14 H14 120.2
C14 C15 H15 119.8
C16 C15 C14 120.4(2)
C16 C15 H15 119.8
C11 C16 H16 119.8
C15 C16 C11 120.3(2)
C15 C16 H16 119.8
O4 C17 C9 119.76(19)
O4 C17 C18 120.06(19)
C9 C17 C18 120.17(18)
C19 C18 C17 119.0(2)
C19 C18 C23 119.6(2)
C23 C18 C17 121.26(19)
C18 C19 H19 119.7
C20 C19 C18 120.6(2)
C20 C19 H19 119.7
C19 C20 H20 120.1
C21 C20 C19 119.8(2)
C21 C20 H20 120.1
C20 C21 H21 119.8
C20 C21 C22 120.4(2)
C22 C21 H21 119.8
C21 C22 H22 119.9
C21 C22 C23 120.3(2)
C23 C22 H22 119.9
C18 C23 C22 119.3(2)
C18 C23 H23 120.4
C22 C23 H23 120.4

loop_
_geom_bond_atom_site_label_1
_geom_bond_atom_site_label_2
_geom_bond_distance
O1 C1 1.209(3)
O2 C2 1.214(3)
O3 C4 1.212(3)
O4 C17 1.227(3)
N1 C1 1.391(3)
N1 C2 1.385(3)
N1 C5 1.471(3)
N2 C1 1.391(3)
N2 C4 1.386(3)
N2 C6 1.470(3)
C2 C3 1.515(3)
C3 C4 1.513(3)
C3 C7 1.546(3)
C3 C10 1.609(3)
C5 H5A 0.9600
C5 H5B 0.9600
C5 H5C 0.9600
C6 H6A 0.9600
C6 H6B 0.9600
C6 H6C 0.9600
C7 H7A 0.9700
C7 H7B 0.9700
C7 C8 1.498(3)
C8 H8 0.9300
C8 C9 1.329(3)
C9 C10 1.516(3)
C9 C17 1.473(3)
C10 H10 0.9800
C10 C11 1.517(3)
C11 C12 1.391(3)
C11 C16 1.397(3)
C12 H12 0.9300
C12 C13 1.389(3)
C13 H13 0.9300
C13 C14 1.385(4)
C14 H14 0.9300
C14 C15 1.386(4)
C15 H15 0.9300
C15 C16 1.386(3)
C16 H16 0.9300
C17 C18 1.493(3)
C18 C19 1.389(3)
C18 C23 1.393(3)
C19 H19 0.9300
C19 C20 1.382(3)
C20 H20 0.9300
C20 C21 1.378(4)
C21 H21 0.9300
C21 C22 1.378(4)
C22 H22 0.9300
C22 C23 1.396(3)
C23 H23 0.9300

loop_
_geom_torsion_atom_site_label_1
_geom_torsion_atom_site_label_2
_geom_torsion_atom_site_label_3
_geom_torsion_atom_site_label_4
_geom_torsion
O2 C2 C3 C4 -154.8(2)
O2 C2 C3 C7 -28.4(3)
O2 C2 C3 C10 88.2(2)
O4 C17 C18 C19 35.9(3)
O4 C17 C18 C23 -140.4(2)
N1 C2 C3 C4 28.6(3)
N1 C2 C3 C7 155.00(19)
N1 C2 C3 C10 -88.4(2)
C1 N1 C2 O2 170.0(2)
C1 N1 C2 C3 -13.4(3)
C1 N2 C4 O3 -178.5(2)
C1 N2 C4 C3 5.3(3)
C2 N1 C1 O1 176.7(2)
C2 N1 C1 N2 -7.2(3)
C2 C3 C4 O3 158.9(2)
C2 C3 C4 N2 -25.0(3)
C2 C3 C7 C8 138.95(18)
C2 C3 C10 C9 -141.98(18)
C2 C3 C10 C11 -20.6(2)
C3 C7 C8 C9 -10.7(3)
C3 C10 C11 C12 101.8(2)
C3 C10 C11 C16 -77.5(2)
C4 N2 C1 O1 -172.3(2)
C4 N2 C1 N1 11.6(3)
C4 C3 C7 C8 -92.7(2)
C4 C3 C10 C9 95.29(18)
C4 C3 C10 C11 -143.32(18)
C5 N1 C1 O1 -7.8(3)
C5 N1 C1 N2 168.3(2)
C5 N1 C2 O2 -5.5(3)
C5 N1 C2 C3 171.2(2)
C6 N2 C1 O1 6.3(3)
C6 N2 C1 N1 -169.8(2)
C6 N2 C4 O3 2.9(3)
C6 N2 C4 C3 -173.25(19)
C7 C3 C4 O3 31.2(3)
C7 C3 C4 N2 -152.70(18)
C7 C3 C10 C9 -20.5(2)
C7 C3 C10 C11 100.9(2)
C7 C8 C9 C10 -3.5(3)
C7 C8 C9 C17 171.3(2)
C8 C9 C10 C3 15.3(2)
C8 C9 C10 C11 -108.2(2)
C8 C9 C17 O4 -148.9(2)
C8 C9 C17 C18 29.5(3)
C9 C10 C11 C12 -143.13(19)
C9 C10 C11 C16 37.6(3)
C9 C17 C18 C19 -142.6(2)
C9 C17 C18 C23 41.2(3)
C10 C3 C4 O3 -80.7(2)
C10 C3 C4 N2 95.4(2)
C10 C3 C7 C8 19.1(2)
C10 C9 C17 O4 25.5(3)
C10 C9 C17 C18 -156.04(19)
C10 C11 C12 C13 -179.1(2)
C10 C11 C16 C15 179.4(2)
C11 C12 C13 C14 -1.1(4)
C12 C11 C16 C15 0.1(3)
C12 C13 C14 C15 1.7(4)
C13 C14 C15 C16 -1.4(4)
C14 C15 C16 C11 0.5(4)
C16 C11 C12 C13 0.2(3)
C17 C9 C10 C3 -159.85(18)
C17 C9 C10 C11 76.7(2)
C17 C18 C19 C20 -175.9(2)
C17 C18 C23 C22 174.0(2)
C18 C19 C20 C21 1.4(4)
C19 C18 C23 C22 -2.2(3)
C19 C20 C21 C22 -1.4(4)
C20 C21 C22 C23 -0.4(4)
C21 C22 C23 C18 2.2(4)
C23 C18 C19 C20 0.4(3)
